data_4067983
loop_
_publ_author_name
'Mart\?\'inez-Prieto, Luis Miguel'
'Melero, Crist\'obal'
'del R\?\'io, Diego'
'Palma, Pilar'
'C\'ampora, Juan'
'\'Alvarez, Eleuterio'

_publ_section_title
;
 Synthesis and Reactivity of Nickel and Palladium Fluoride Complexes with
 PCP Pincer Ligands. NMR-Based Assessment of Electron-Donating Properties
 of Fluoride and Other Monoanionic Ligands
;
_journal_issue 4
_journal_name_full Organometallics
_journal_page_first 1425
_journal_paper_doi 10.1021/om2009793
_journal_volume 31
_journal_year 2012
_chemical_formula_moiety 'C26 H40 Ni P2'
_chemical_formula_sum 'C26 H40 Ni P2'
_chemical_formula_weight 473.23
_chemical_name_systematic
; 
 ? 
;
_space_group_IT_number 2
_symmetry_cell_setting triclinic
_symmetry_space_group_name_Hall '-P 1'
_symmetry_space_group_name_H-M 'P -1'
_atom_sites_solution_hydrogens geom
_atom_sites_solution_primary direct
_atom_sites_solution_secondary difmap
_audit_creation_method SHELXL-97
_cell_angle_alpha 81.963(2)
_cell_angle_beta 76.658(1)
_cell_angle_gamma 77.812(2)
_cell_formula_units_Z 4
_cell_length_a 10.4777(10)
_cell_length_b 13.9169(14)
_cell_length_c 18.1873(18)
_cell_measurement_reflns_used 6481
_cell_measurement_temperature 100(2)
_cell_measurement_theta_max 27.31
_cell_measurement_theta_min 2.30
_cell_volume 2510.7(4)
_computing_cell_refinement 'Bruker SMART'
_computing_data_collection 'Bruker SMART'
_computing_data_reduction 'Bruker SAINT'
_computing_molecular_graphics 'SHELXTL (Sheldrick, 2008)'
_computing_publication_material 'SHELXTL and publCIF (Westrip, 2010)'
_computing_structure_refinement 'SHELXL97 (Sheldrick, 2008)'
_computing_structure_solution 'SIR2002 (Burla et al., 2003)'
_diffrn_ambient_temperature 100(2)
_diffrn_detector_area_resol_mean 8.26
_diffrn_measured_fraction_theta_full 0.985
_diffrn_measured_fraction_theta_max 0.985
_diffrn_measurement_device_type
;
 Bruker-AXS APEX CCD area detector
;
_diffrn_measurement_method 'phi and omega scans with narrow frames'
_diffrn_radiation_monochromator graphite
_diffrn_radiation_source 'fine-focus sealed tube'
_diffrn_radiation_type MoK\a
_diffrn_radiation_wavelength 0.71073
_diffrn_reflns_av_R_equivalents 0.0379
_diffrn_reflns_av_sigmaI/netI 0.0786
_diffrn_reflns_limit_h_max 13
_diffrn_reflns_limit_h_min -13
_diffrn_reflns_limit_k_max 18
_diffrn_reflns_limit_k_min -18
_diffrn_reflns_limit_l_max 24
_diffrn_reflns_limit_l_min -24
_diffrn_reflns_number 30622
_diffrn_reflns_theta_full 28.53
_diffrn_reflns_theta_max 28.53
_diffrn_reflns_theta_min 1.50
_diffrn_standards_decay_% 0
_exptl_absorpt_coefficient_mu 0.910
_exptl_absorpt_correction_T_max 0.8044
_exptl_absorpt_correction_T_min 0.7352
_exptl_absorpt_correction_type multi-scan
_exptl_absorpt_process_details
;
 SADABS, Bruker (2001). APEX2, Bruker (2007)
;
_exptl_crystal_colour yellow
_exptl_crystal_density_diffrn 1.252
_exptl_crystal_density_method 'not measured'
_exptl_crystal_description prism
_exptl_crystal_F_000 1016
_exptl_crystal_size_max 0.36
_exptl_crystal_size_mid 0.34
_exptl_crystal_size_min 0.25
_refine_diff_density_max 0.574
_refine_diff_density_min -0.416
_refine_diff_density_rms 0.067
_refine_ls_extinction_method none
_refine_ls_goodness_of_fit_ref 0.835
_refine_ls_hydrogen_treatment constr
_refine_ls_matrix_type full
_refine_ls_number_parameters 539
_refine_ls_number_reflns 12620
_refine_ls_number_restraints 0
_refine_ls_restrained_S_all 0.835
_refine_ls_R_factor_all 0.0560
_refine_ls_R_factor_gt 0.0383
_refine_ls_shift/su_max 0.001
_refine_ls_shift/su_mean 0.000
_refine_ls_structure_factor_coef Fsqd
_refine_ls_weighting_details 'calc w=1/[\s^2^(Fo^2^)+(0.0282P)^2^+0.0000P] where P=(Fo^2^+2Fc^2^)/3'
_refine_ls_weighting_scheme calc
_refine_ls_wR_factor_gt 0.0708
_refine_ls_wR_factor_ref 0.0745
_reflns_number_gt 8292
_reflns_number_total 12620
_reflns_threshold_expression >2sigma(I)
_cod_data_source_file om2009793_si_001.cif
_cod_data_source_block '[(iPrPCP)Ni-Ph]'
_cod_depositor_comments
;
The following automatic conversions were performed:

'_symmetry_cell_setting' value 'Triclinic' changed to 'triclinic'
according to /home/saulius/struct/CIF-dictionaries/cif_core.dic
dictionary named 'cif_core.dic' version 2.4.1 from 2010-06-29.

Automatic conversion script
Id: cif_fix_values 1715 2011-07-08 13:25:40Z adriana 
;
_cod_database_code 4067983

loop_
_symmetry_equiv_pos_as_xyz
'x, y, z'
'-x, -y, -z'

loop_
_atom_site_label
_atom_site_type_symbol
_atom_site_fract_x
_atom_site_fract_y
_atom_site_fract_z
_atom_site_U_iso_or_equiv
_atom_site_adp_type
_atom_site_occupancy
_atom_site_symmetry_multiplicity
_atom_site_calc_flag
_atom_site_refinement_flags
Ni1 Ni 0.72111(3) 0.24810(2) 0.580769(16) 0.01528(7) Uani 1 1 d .
P1 P 0.54980(5) 0.19711(4) 0.65215(3) 0.01654(13) Uani 1 1 d .
P2 P 0.89886(6) 0.30400(4) 0.52571(3) 0.01680(13) Uani 1 1 d .
C1 C 0.7790(2) 0.24801(15) 0.67477(12) 0.0167(5) Uani 1 1 d .
C2 C 0.7096(2) 0.20886(15) 0.74558(12) 0.0167(5) Uani 1 1 d .
C3 C 0.7437(2) 0.21674(15) 0.81372(12) 0.0198(5) Uani 1 1 d .
H3 H 0.6962 0.1893 0.8601 0.024 Uiso 1 1 calc R
C4 C 0.8468(2) 0.26455(16) 0.81395(13) 0.0227(5) Uani 1 1 d .
H4 H 0.8691 0.2709 0.8606 0.027 Uiso 1 1 calc R
C5 C 0.9171(2) 0.30288(15) 0.74641(13) 0.0209(5) Uani 1 1 d .
H5 H 0.9876 0.3359 0.7469 0.025 Uiso 1 1 calc R
C6 C 0.8861(2) 0.29378(15) 0.67745(12) 0.0170(5) Uani 1 1 d .
C7 C 0.9654(2) 0.33392(16) 0.60330(12) 0.0220(5) Uani 1 1 d .
H7A H 1.0611 0.3035 0.5978 0.026 Uiso 1 1 calc R
H7B H 0.9567 0.4063 0.6020 0.026 Uiso 1 1 calc R
C8 C 0.5969(2) 0.15704(16) 0.74436(12) 0.0205(5) Uani 1 1 d .
H8A H 0.5200 0.1756 0.7863 0.025 Uiso 1 1 calc R
H8B H 0.6267 0.0845 0.7500 0.025 Uiso 1 1 calc R
C9 C 0.4793(2) 0.09439(15) 0.63288(12) 0.0188(5) Uani 1 1 d .
H9 H 0.4234 0.0704 0.6816 0.023 Uiso 1 1 calc R
C10 C 0.5929(2) 0.00905(15) 0.60744(13) 0.0224(5) Uani 1 1 d .
H10A H 0.5555 -0.0475 0.6013 0.034 Uiso 1 1 calc R
H10B H 0.6480 -0.0101 0.6458 0.034 Uiso 1 1 calc R
H10C H 0.6480 0.0301 0.5590 0.034 Uiso 1 1 calc R
C11 C 0.3904(2) 0.12434(17) 0.57459(13) 0.0260(6) Uani 1 1 d .
H11A H 0.4420 0.1503 0.5266 0.039 Uiso 1 1 calc R
H11B H 0.3143 0.1753 0.5935 0.039 Uiso 1 1 calc R
H11C H 0.3579 0.0666 0.5662 0.039 Uiso 1 1 calc R
C12 C 0.4065(2) 0.30016(16) 0.66893(13) 0.0224(5) Uani 1 1 d .
H12 H 0.3725 0.3170 0.6208 0.027 Uiso 1 1 calc R
C13 C 0.4531(2) 0.39173(16) 0.68335(14) 0.0282(6) Uani 1 1 d .
H13A H 0.3783 0.4478 0.6871 0.042 Uiso 1 1 calc R
H13B H 0.5254 0.4071 0.6413 0.042 Uiso 1 1 calc R
H13C H 0.4854 0.3788 0.7309 0.042 Uiso 1 1 calc R
C14 C 0.2891(2) 0.27636(18) 0.73164(14) 0.0336(6) Uani 1 1 d .
H14A H 0.3178 0.2604 0.7802 0.050 Uiso 1 1 calc R
H14B H 0.2582 0.2197 0.7197 0.050 Uiso 1 1 calc R
H14C H 0.2160 0.3337 0.7351 0.050 Uiso 1 1 calc R
C15 C 1.0316(2) 0.21268(15) 0.47439(13) 0.0196(5) Uani 1 1 d .
H15 H 0.9990 0.1990 0.4301 0.023 Uiso 1 1 calc R
C16 C 1.0502(2) 0.11562(16) 0.52516(14) 0.0289(6) Uani 1 1 d .
H16A H 1.1154 0.0656 0.4965 0.043 Uiso 1 1 calc R
H16B H 0.9646 0.0932 0.5421 0.043 Uiso 1 1 calc R
H16C H 1.0824 0.1259 0.5694 0.043 Uiso 1 1 calc R
C17 C 1.1644(2) 0.24786(16) 0.44247(13) 0.0236(5) Uani 1 1 d .
H17A H 1.2016 0.2598 0.4844 0.035 Uiso 1 1 calc R
H17B H 1.1494 0.3092 0.4093 0.035 Uiso 1 1 calc R
H17C H 1.2272 0.1971 0.4133 0.035 Uiso 1 1 calc R
C18 C 0.8936(2) 0.41805(15) 0.45968(13) 0.0229(5) Uani 1 1 d .
H18 H 0.9790 0.4420 0.4546 0.027 Uiso 1 1 calc R
C19 C 0.8810(2) 0.40303(18) 0.38028(13) 0.0319(6) Uani 1 1 d .
H19A H 0.7985 0.3787 0.3836 0.048 Uiso 1 1 calc R
H19B H 0.9577 0.3547 0.3579 0.048 Uiso 1 1 calc R
H19C H 0.8789 0.4660 0.3484 0.048 Uiso 1 1 calc R
C20 C 0.7789(2) 0.49768(16) 0.49477(15) 0.0334(6) Uani 1 1 d .
H20A H 0.7802 0.5600 0.4623 0.050 Uiso 1 1 calc R
H20B H 0.7897 0.5069 0.5453 0.050 Uiso 1 1 calc R
H20C H 0.6935 0.4769 0.4991 0.050 Uiso 1 1 calc R
C21 C 0.6574(2) 0.25198(15) 0.48899(12) 0.0169(5) Uani 1 1 d .
C22 C 0.7060(2) 0.17743(16) 0.43926(12) 0.0180(5) Uani 1 1 d .
H22 H 0.7751 0.1250 0.4504 0.022 Uiso 1 1 calc R
C23 C 0.6572(2) 0.17740(16) 0.37479(12) 0.0210(5) Uani 1 1 d .
H23 H 0.6914 0.1245 0.3436 0.025 Uiso 1 1 calc R
C24 C 0.5591(2) 0.25373(17) 0.35526(13) 0.0241(5) Uani 1 1 d .
H24 H 0.5263 0.2542 0.3107 0.029 Uiso 1 1 calc R
C25 C 0.5097(2) 0.32935(16) 0.40189(13) 0.0230(5) Uani 1 1 d .
H25 H 0.4429 0.3826 0.3891 0.028 Uiso 1 1 calc R
C26 C 0.5570(2) 0.32792(16) 0.46707(12) 0.0194(5) Uani 1 1 d .
H26 H 0.5203 0.3804 0.4984 0.023 Uiso 1 1 calc R
Ni2 Ni 0.80971(3) 0.75333(2) 0.859091(16) 0.01828(8) Uani 1 1 d .
P3 P 0.70054(6) 0.63413(4) 0.89344(3) 0.02059(14) Uani 1 1 d .
P4 P 0.95248(6) 0.84956(4) 0.83788(3) 0.01852(13) Uani 1 1 d .
C31 C 0.9676(2) 0.64920(16) 0.85685(12) 0.0203(5) Uani 1 1 d .
C32 C 0.9591(2) 0.55049(16) 0.88491(12) 0.0211(5) Uani 1 1 d .
C33 C 1.0717(2) 0.47603(17) 0.87888(13) 0.0261(6) Uani 1 1 d .
H33 H 1.0633 0.4102 0.8984 0.031 Uiso 1 1 calc R
C34 C 1.1964(2) 0.49768(17) 0.84451(13) 0.0273(6) Uani 1 1 d .
H34 H 1.2731 0.4466 0.8401 0.033 Uiso 1 1 calc R
C35 C 1.2091(2) 0.59376(17) 0.81669(13) 0.0257(6) Uani 1 1 d .
H35 H 1.2945 0.6087 0.7935 0.031 Uiso 1 1 calc R
C36 C 1.0966(2) 0.66855(16) 0.82264(13) 0.0223(5) Uani 1 1 d .
C37 C 1.1090(2) 0.77408(16) 0.79277(13) 0.0235(5) Uani 1 1 d .
H37A H 1.1204 0.7832 0.7368 0.028 Uiso 1 1 calc R
H37B H 1.1863 0.7920 0.8067 0.028 Uiso 1 1 calc R
C38 C 0.8223(2) 0.52810(16) 0.92270(13) 0.0244(5) Uani 1 1 d .
H38A H 0.8117 0.5200 0.9786 0.029 Uiso 1 1 calc R
H38B H 0.8097 0.4666 0.9061 0.029 Uiso 1 1 calc R
C39 C 0.6410(2) 0.59297(16) 0.81812(12) 0.0225(5) Uani 1 1 d .
H39 H 0.5705 0.6480 0.8033 0.027 Uiso 1 1 calc R
C40 C 0.5771(2) 0.50077(17) 0.84011(14) 0.0312(6) Uani 1 1 d .
H40A H 0.5440 0.4872 0.7972 0.047 Uiso 1 1 calc R
H40B H 0.5027 0.5119 0.8838 0.047 Uiso 1 1 calc R
H40C H 0.6439 0.4442 0.8535 0.047 Uiso 1 1 calc R
C41 C 0.7547(2) 0.57981(18) 0.74791(13) 0.0318(6) Uani 1 1 d .
H41A H 0.8249 0.5247 0.7594 0.048 Uiso 1 1 calc R
H41B H 0.7917 0.6405 0.7339 0.048 Uiso 1 1 calc R
H41C H 0.7202 0.5658 0.7056 0.048 Uiso 1 1 calc R
C42 C 0.5596(2) 0.64283(17) 0.97613(13) 0.0260(6) Uani 1 1 d .
H42 H 0.5493 0.5739 0.9972 0.031 Uiso 1 1 calc R
C43 C 0.4246(2) 0.69710(18) 0.95850(14) 0.0318(6) Uani 1 1 d .
H43A H 0.3563 0.6997 1.0055 0.048 Uiso 1 1 calc R
H43B H 0.3993 0.6618 0.9227 0.048 Uiso 1 1 calc R
H43C H 0.4321 0.7644 0.9360 0.048 Uiso 1 1 calc R
C44 C 0.5956(2) 0.69114(18) 1.03730(13) 0.0318(6) Uani 1 1 d .
H44A H 0.5952 0.7613 1.0210 0.048 Uiso 1 1 calc R
H44B H 0.6846 0.6587 1.0452 0.048 Uiso 1 1 calc R
H44C H 0.5300 0.6843 1.0849 0.048 Uiso 1 1 calc R
C45 C 0.9318(2) 0.96629(16) 0.77692(13) 0.0219(5) Uani 1 1 d .
H45 H 0.8473 1.0084 0.8016 0.026 Uiso 1 1 calc R
C46 C 0.9116(2) 0.94649(17) 0.70023(13) 0.0293(6) Uani 1 1 d .
H46A H 0.8813 1.0093 0.6720 0.044 Uiso 1 1 calc R
H46B H 0.8444 0.9046 0.7083 0.044 Uiso 1 1 calc R
H46C H 0.9962 0.9130 0.6712 0.044 Uiso 1 1 calc R
C47 C 1.0425(2) 1.02639(16) 0.76605(14) 0.0299(6) Uani 1 1 d .
H47A H 1.1282 0.9866 0.7440 0.045 Uiso 1 1 calc R
H47B H 1.0469 1.0449 0.8153 0.045 Uiso 1 1 calc R
H47C H 1.0232 1.0862 0.7319 0.045 Uiso 1 1 calc R
C48 C 0.9933(2) 0.88197(17) 0.92380(13) 0.0275(6) Uani 1 1 d .
H48 H 1.0692 0.9185 0.9070 0.033 Uiso 1 1 calc R
C49 C 0.8758(2) 0.9503(2) 0.96781(15) 0.0488(8) Uani 1 1 d .
H49A H 0.8001 0.9160 0.9857 0.073 Uiso 1 1 calc R
H49B H 0.8501 1.0096 0.9346 0.073 Uiso 1 1 calc R
H49C H 0.9016 0.9692 1.0115 0.073 Uiso 1 1 calc R
C50 C 1.0381(3) 0.7900(2) 0.97554(15) 0.0500(8) Uani 1 1 d .
H50A H 1.0609 0.8103 1.0197 0.075 Uiso 1 1 calc R
H50B H 1.1166 0.7485 0.9473 0.075 Uiso 1 1 calc R
H50C H 0.9656 0.7525 0.9927 0.075 Uiso 1 1 calc R
C51 C 0.6487(2) 0.85098(16) 0.85079(12) 0.0189(5) Uani 1 1 d .
C52 C 0.5825(2) 0.85107(16) 0.79195(12) 0.0211(5) Uani 1 1 d .
H52 H 0.6243 0.8091 0.7529 0.025 Uiso 1 1 calc R
C53 C 0.4589(2) 0.90951(16) 0.78815(13) 0.0230(5) Uani 1 1 d .
H53 H 0.4177 0.9057 0.7476 0.028 Uiso 1 1 calc R
C54 C 0.3952(2) 0.97309(17) 0.84267(14) 0.0271(6) Uani 1 1 d .
H54 H 0.3094 1.0117 0.8410 0.033 Uiso 1 1 calc R
C55 C 0.4588(2) 0.97915(18) 0.89946(14) 0.0305(6) Uani 1 1 d .
H55 H 0.4183 1.0244 0.9365 0.037 Uiso 1 1 calc R
C56 C 0.5827(2) 0.91927(17) 0.90321(13) 0.0277(6) Uani 1 1 d .
H56 H 0.6241 0.9251 0.9432 0.033 Uiso 1 1 calc R

loop_
_atom_site_aniso_label
_atom_site_aniso_U_11
_atom_site_aniso_U_22
_atom_site_aniso_U_33
_atom_site_aniso_U_23
_atom_site_aniso_U_13
_atom_site_aniso_U_12
Ni1 0.01299(15) 0.01561(15) 0.01852(16) -0.00239(12) -0.00414(12) -0.00407(11)
P1 0.0128(3) 0.0171(3) 0.0208(3) -0.0036(2) -0.0036(2) -0.0038(2)
P2 0.0144(3) 0.0157(3) 0.0209(3) -0.0007(2) -0.0041(2) -0.0043(2)
C1 0.0143(11) 0.0138(11) 0.0227(13) -0.0052(9) -0.0052(10) -0.0007(9)
C2 0.0131(11) 0.0152(11) 0.0217(12) -0.0044(9) -0.0042(10) -0.0001(9)
C3 0.0185(12) 0.0206(12) 0.0190(12) -0.0028(10) -0.0023(10) -0.0020(10)
C4 0.0242(13) 0.0228(13) 0.0231(13) -0.0061(10) -0.0111(11) 0.0007(10)
C5 0.0172(12) 0.0183(12) 0.0311(14) -0.0069(10) -0.0096(11) -0.0036(10)
C6 0.0157(12) 0.0133(11) 0.0229(13) -0.0041(9) -0.0058(10) -0.0011(9)
C7 0.0197(12) 0.0228(13) 0.0263(13) -0.0033(10) -0.0053(10) -0.0088(10)
C8 0.0179(12) 0.0220(12) 0.0216(13) -0.0003(10) -0.0037(10) -0.0051(10)
C9 0.0165(12) 0.0190(12) 0.0227(13) -0.0018(10) -0.0043(10) -0.0076(9)
C10 0.0230(13) 0.0175(12) 0.0276(14) -0.0036(10) -0.0042(11) -0.0060(10)
C11 0.0230(13) 0.0260(13) 0.0338(15) -0.0061(11) -0.0099(11) -0.0083(11)
C12 0.0151(12) 0.0226(13) 0.0300(14) -0.0058(11) -0.0049(10) -0.0027(10)
C13 0.0228(13) 0.0215(13) 0.0398(16) -0.0102(11) -0.0052(12) 0.0003(10)
C14 0.0178(13) 0.0341(15) 0.0480(17) -0.0131(13) 0.0006(12) -0.0051(11)
C15 0.0150(12) 0.0199(12) 0.0243(13) -0.0033(10) -0.0037(10) -0.0039(9)
C16 0.0198(13) 0.0182(13) 0.0458(16) 0.0011(11) -0.0044(12) -0.0026(10)
C17 0.0158(12) 0.0245(13) 0.0282(14) -0.0021(11) -0.0016(10) -0.0021(10)
C18 0.0184(12) 0.0185(12) 0.0321(14) 0.0057(10) -0.0067(11) -0.0079(10)
C19 0.0241(14) 0.0362(15) 0.0333(15) 0.0133(12) -0.0087(12) -0.0090(12)
C20 0.0217(14) 0.0184(13) 0.0592(19) 0.0010(12) -0.0091(13) -0.0037(11)
C21 0.0159(12) 0.0177(12) 0.0190(12) 0.0006(9) -0.0032(10) -0.0087(9)
C22 0.0132(11) 0.0194(12) 0.0211(12) -0.0009(10) -0.0016(10) -0.0048(9)
C23 0.0211(13) 0.0226(13) 0.0210(13) -0.0058(10) -0.0001(10) -0.0099(10)
C24 0.0246(13) 0.0319(14) 0.0198(13) -0.0010(11) -0.0083(11) -0.0107(11)
C25 0.0185(12) 0.0224(13) 0.0285(14) 0.0031(11) -0.0084(11) -0.0046(10)
C26 0.0170(12) 0.0205(12) 0.0215(13) -0.0041(10) -0.0024(10) -0.0056(10)
Ni2 0.01720(16) 0.01802(16) 0.02018(16) -0.00162(12) -0.00348(12) -0.00507(12)
P3 0.0219(3) 0.0204(3) 0.0202(3) 0.0006(3) -0.0039(3) -0.0079(3)
P4 0.0169(3) 0.0183(3) 0.0209(3) -0.0031(3) -0.0035(3) -0.0042(2)
C31 0.0218(13) 0.0207(12) 0.0189(12) -0.0038(10) -0.0049(10) -0.0030(10)
C32 0.0253(13) 0.0205(12) 0.0180(12) -0.0016(10) -0.0060(10) -0.0037(10)
C33 0.0344(15) 0.0174(12) 0.0247(14) 0.0016(10) -0.0064(11) -0.0032(11)
C34 0.0271(14) 0.0212(13) 0.0296(14) -0.0027(11) -0.0047(11) 0.0035(11)
C35 0.0216(13) 0.0274(14) 0.0249(14) -0.0028(11) -0.0019(11) -0.0008(11)
C36 0.0224(13) 0.0222(13) 0.0220(13) -0.0029(10) -0.0035(10) -0.0037(10)
C37 0.0192(13) 0.0224(13) 0.0273(14) -0.0038(11) -0.0011(11) -0.0036(10)
C38 0.0282(14) 0.0219(13) 0.0243(13) 0.0044(10) -0.0083(11) -0.0086(11)
C39 0.0241(13) 0.0204(12) 0.0243(13) -0.0002(10) -0.0048(11) -0.0084(10)
C40 0.0370(15) 0.0259(14) 0.0357(16) -0.0025(12) -0.0104(13) -0.0140(12)
C41 0.0399(16) 0.0320(15) 0.0252(14) -0.0037(12) -0.0061(12) -0.0108(12)
C42 0.0267(14) 0.0280(14) 0.0221(13) 0.0036(11) 0.0001(11) -0.0121(11)
C43 0.0253(14) 0.0382(16) 0.0309(15) -0.0046(12) 0.0007(12) -0.0101(12)
C44 0.0339(15) 0.0382(16) 0.0216(14) -0.0018(12) -0.0016(12) -0.0087(12)
C45 0.0194(12) 0.0166(12) 0.0285(14) -0.0008(10) -0.0013(10) -0.0054(10)
C46 0.0300(14) 0.0296(14) 0.0288(14) 0.0060(11) -0.0078(12) -0.0103(11)
C47 0.0253(14) 0.0197(13) 0.0423(16) 0.0009(11) -0.0042(12) -0.0045(11)
C48 0.0253(14) 0.0354(15) 0.0267(14) -0.0074(12) -0.0066(11) -0.0122(11)
C49 0.0297(16) 0.082(2) 0.0430(18) -0.0369(17) -0.0036(14) -0.0117(15)
C50 0.076(2) 0.0524(19) 0.0321(17) 0.0044(14) -0.0290(16) -0.0222(17)
C51 0.0177(12) 0.0198(12) 0.0200(12) -0.0015(10) -0.0017(10) -0.0079(10)
C52 0.0244(13) 0.0192(12) 0.0206(13) -0.0027(10) -0.0036(10) -0.0066(10)
C53 0.0237(13) 0.0234(13) 0.0247(13) 0.0011(10) -0.0086(11) -0.0089(10)
C54 0.0158(13) 0.0292(14) 0.0353(15) -0.0015(12) -0.0050(11) -0.0032(10)
C55 0.0226(14) 0.0382(15) 0.0305(15) -0.0144(12) -0.0026(11) -0.0011(12)
C56 0.0231(13) 0.0355(15) 0.0271(14) -0.0087(12) -0.0070(11) -0.0058(11)

loop_
_atom_type_symbol
_atom_type_description
_atom_type_scat_dispersion_real
_atom_type_scat_dispersion_imag
_atom_type_scat_source
C C 0.0033 0.0016 'International Tables Vol C Tables 4.2.6.8 and 6.1.1.4'
H H 0.0000 0.0000 'International Tables Vol C Tables 4.2.6.8 and 6.1.1.4'
P P 0.1023 0.0942 'International Tables Vol C Tables 4.2.6.8 and 6.1.1.4'
Ni Ni 0.3393 1.1124 'International Tables Vol C Tables 4.2.6.8 and 6.1.1.4'

loop_
_geom_angle_atom_site_label_1
_geom_angle_atom_site_label_2
_geom_angle_atom_site_label_3
_geom_angle
C21 Ni1 C1 177.70(9)
C21 Ni1 P2 95.14(6)
C1 Ni1 P2 85.92(7)
C21 Ni1 P1 93.61(6)
C1 Ni1 P1 85.25(7)
P2 Ni1 P1 170.98(3)
C8 P1 C12 106.05(10)
C8 P1 C9 104.51(10)
C12 P1 C9 104.94(10)
C8 P1 Ni1 104.85(7)
C12 P1 Ni1 110.82(8)
C9 P1 Ni1 124.28(7)
C7 P2 C15 106.11(10)
C7 P2 C18 103.77(10)
C15 P2 C18 104.57(10)
C7 P2 Ni1 105.07(7)
C15 P2 Ni1 114.12(7)
C18 P2 Ni1 121.79(7)
C6 C1 C2 116.26(19)
C6 C1 Ni1 121.76(16)
C2 C1 Ni1 121.81(16)
C3 C2 C1 121.8(2)
C3 C2 C8 120.7(2)
C1 C2 C8 117.49(19)
C4 C3 C2 120.0(2)
C4 C3 H3 120.0
C2 C3 H3 120.0
C3 C4 C5 119.9(2)
C3 C4 H4 120.0
C5 C4 H4 120.0
C4 C5 C6 120.8(2)
C4 C5 H5 119.6
C6 C5 H5 119.6
C5 C6 C1 121.2(2)
C5 C6 C7 120.68(19)
C1 C6 C7 118.16(19)
C6 C7 P2 107.77(15)
C6 C7 H7A 110.2
P2 C7 H7A 110.2
C6 C7 H7B 110.2
P2 C7 H7B 110.2
H7A C7 H7B 108.5
C2 C8 P1 106.31(15)
C2 C8 H8A 110.5
P1 C8 H8A 110.5
C2 C8 H8B 110.5
P1 C8 H8B 110.5
H8A C8 H8B 108.7
C10 C9 C11 110.46(18)
C10 C9 P1 109.39(14)
C11 C9 P1 113.53(15)
C10 C9 H9 107.8
C11 C9 H9 107.8
P1 C9 H9 107.8
C9 C10 H10A 109.5
C9 C10 H10B 109.5
H10A C10 H10B 109.5
C9 C10 H10C 109.5
H10A C10 H10C 109.5
H10B C10 H10C 109.5
C9 C11 H11A 109.5
C9 C11 H11B 109.5
H11A C11 H11B 109.5
C9 C11 H11C 109.5
H11A C11 H11C 109.5
H11B C11 H11C 109.5
C14 C12 C13 111.10(19)
C14 C12 P1 114.82(16)
C13 C12 P1 110.02(15)
C14 C12 H12 106.8
C13 C12 H12 106.8
P1 C12 H12 106.8
C12 C13 H13A 109.5
C12 C13 H13B 109.5
H13A C13 H13B 109.5
C12 C13 H13C 109.5
H13A C13 H13C 109.5
H13B C13 H13C 109.5
C12 C14 H14A 109.5
C12 C14 H14B 109.5
H14A C14 H14B 109.5
C12 C14 H14C 109.5
H14A C14 H14C 109.5
H14B C14 H14C 109.5
C16 C15 C17 111.54(17)
C16 C15 P2 109.52(15)
C17 C15 P2 114.64(15)
C16 C15 H15 106.9
C17 C15 H15 106.9
P2 C15 H15 106.9
C15 C16 H16A 109.5
C15 C16 H16B 109.5
H16A C16 H16B 109.5
C15 C16 H16C 109.5
H16A C16 H16C 109.5
H16B C16 H16C 109.5
C15 C17 H17A 109.5
C15 C17 H17B 109.5
H17A C17 H17B 109.5
C15 C17 H17C 109.5
H17A C17 H17C 109.5
H17B C17 H17C 109.5
C19 C18 C20 110.83(19)
C19 C18 P2 113.74(16)
C20 C18 P2 108.95(16)
C19 C18 H18 107.7
C20 C18 H18 107.7
P2 C18 H18 107.7
C18 C19 H19A 109.5
C18 C19 H19B 109.5
H19A C19 H19B 109.5
C18 C19 H19C 109.5
H19A C19 H19C 109.5
H19B C19 H19C 109.5
C18 C20 H20A 109.5
C18 C20 H20B 109.5
H20A C20 H20B 109.5
C18 C20 H20C 109.5
H20A C20 H20C 109.5
H20B C20 H20C 109.5
C22 C21 C26 114.75(19)
C22 C21 Ni1 122.19(16)
C26 C21 Ni1 123.04(16)
C23 C22 C21 122.7(2)
C23 C22 H22 118.6
C21 C22 H22 118.6
C22 C23 C24 120.6(2)
C22 C23 H23 119.7
C24 C23 H23 119.7
C25 C24 C23 118.7(2)
C25 C24 H24 120.6
C23 C24 H24 120.6
C24 C25 C26 120.4(2)
C24 C25 H25 119.8
C26 C25 H25 119.8
C25 C26 C21 122.8(2)
C25 C26 H26 118.6
C21 C26 H26 118.6
C51 Ni2 C31 173.11(9)
C51 Ni2 P4 99.57(7)
C31 Ni2 P4 83.58(7)
C51 Ni2 P3 92.81(7)
C31 Ni2 P3 84.69(7)
P4 Ni2 P3 166.56(3)
C39 P3 C38 105.12(10)
C39 P3 C42 106.10(11)
C38 P3 C42 103.78(11)
C39 P3 Ni2 115.60(7)
C38 P3 Ni2 104.96(8)
C42 P3 Ni2 119.69(8)
C37 P4 C45 106.28(10)
C37 P4 C48 103.04(11)
C45 P4 C48 104.83(11)
C37 P4 Ni2 104.25(8)
C45 P4 Ni2 121.69(8)
C48 P4 Ni2 114.93(8)
C32 C31 C36 116.6(2)
C32 C31 Ni2 122.27(17)
C36 C31 Ni2 121.06(16)
C33 C32 C31 121.6(2)
C33 C32 C38 120.8(2)
C31 C32 C38 117.59(19)
C34 C33 C32 120.2(2)
C34 C33 H33 119.9
C32 C33 H33 119.9
C33 C34 C35 120.0(2)
C33 C34 H34 120.0
C35 C34 H34 120.0
C34 C35 C36 120.1(2)
C34 C35 H35 120.0
C36 C35 H35 120.0
C35 C36 C31 121.6(2)
C35 C36 C37 120.6(2)
C31 C36 C37 117.75(19)
C36 C37 P4 105.11(15)
C36 C37 H37A 110.7
P4 C37 H37A 110.7
C36 C37 H37B 110.7
P4 C37 H37B 110.7
H37A C37 H37B 108.8
C32 C38 P3 106.21(15)
C32 C38 H38A 110.5
P3 C38 H38A 110.5
C32 C38 H38B 110.5
P3 C38 H38B 110.5
H38A C38 H38B 108.7
C40 C39 C41 111.02(19)
C40 C39 P3 115.79(16)
C41 C39 P3 109.41(15)
C40 C39 H39 106.7
C41 C39 H39 106.7
P3 C39 H39 106.7
C39 C40 H40A 109.5
C39 C40 H40B 109.5
H40A C40 H40B 109.5
C39 C40 H40C 109.5
H40A C40 H40C 109.5
H40B C40 H40C 109.5
C39 C41 H41A 109.5
C39 C41 H41B 109.5
H41A C41 H41B 109.5
C39 C41 H41C 109.5
H41A C41 H41C 109.5
H41B C41 H41C 109.5
C44 C42 C43 110.6(2)
C44 C42 P3 108.77(16)
C43 C42 P3 114.97(16)
C44 C42 H42 107.4
C43 C42 H42 107.4
P3 C42 H42 107.4
C42 C43 H43A 109.5
C42 C43 H43B 109.5
H43A C43 H43B 109.5
C42 C43 H43C 109.5
H43A C43 H43C 109.5
H43B C43 H43C 109.5
C42 C44 H44A 109.5
C42 C44 H44B 109.5
H44A C44 H44B 109.5
C42 C44 H44C 109.5
H44A C44 H44C 109.5
H44B C44 H44C 109.5
C46 C45 C47 110.64(19)
C46 C45 P4 109.45(15)
C47 C45 P4 115.85(16)
C46 C45 H45 106.8
C47 C45 H45 106.8
P4 C45 H45 106.8
C45 C46 H46A 109.5
C45 C46 H46B 109.5
H46A C46 H46B 109.5
C45 C46 H46C 109.5
H46A C46 H46C 109.5
H46B C46 H46C 109.5
C45 C47 H47A 109.5
C45 C47 H47B 109.5
H47A C47 H47B 109.5
C45 C47 H47C 109.5
H47A C47 H47C 109.5
H47B C47 H47C 109.5
C49 C48 C50 110.3(2)
C49 C48 P4 111.13(16)
C50 C48 P4 112.06(17)
C49 C48 H48 107.7
C50 C48 H48 107.7
P4 C48 H48 107.7
C48 C49 H49A 109.5
C48 C49 H49B 109.5
H49A C49 H49B 109.5
C48 C49 H49C 109.5
H49A C49 H49C 109.5
H49B C49 H49C 109.5
C48 C50 H50A 109.5
C48 C50 H50B 109.5
H50A C50 H50B 109.5
C48 C50 H50C 109.5
H50A C50 H50C 109.5
H50B C50 H50C 109.5
C56 C51 C52 114.1(2)
C56 C51 Ni2 125.62(17)
C52 C51 Ni2 120.07(16)
C53 C52 C51 123.1(2)
C53 C52 H52 118.4
C51 C52 H52 118.4
C54 C53 C52 120.7(2)
C54 C53 H53 119.6
C52 C53 H53 119.6
C55 C54 C53 118.4(2)
C55 C54 H54 120.8
C53 C54 H54 120.8
C54 C55 C56 120.4(2)
C54 C55 H55 119.8
C56 C55 H55 119.8
C55 C56 C51 123.2(2)
C55 C56 H56 118.4
C51 C56 H56 118.4

loop_
_geom_bond_atom_site_label_1
_geom_bond_atom_site_label_2
_geom_bond_distance
Ni1 C21 1.926(2)
Ni1 C1 1.941(2)
Ni1 P2 2.1470(7)
Ni1 P1 2.1484(6)
P1 C8 1.836(2)
P1 C12 1.846(2)
P1 C9 1.849(2)
P2 C7 1.842(2)
P2 C15 1.846(2)
P2 C18 1.851(2)
C1 C6 1.415(3)
C1 C2 1.422(3)
C2 C3 1.391(3)
C2 C8 1.514(3)
C3 C4 1.384(3)
C3 H3 0.9500
C4 C5 1.379(3)
C4 H4 0.9500
C5 C6 1.395(3)
C5 H5 0.9500
C6 C7 1.513(3)
C7 H7A 0.9900
C7 H7B 0.9900
C8 H8A 0.9900
C8 H8B 0.9900
C9 C10 1.531(3)
C9 C11 1.527(3)
C9 H9 1.0000
C10 H10A 0.9800
C10 H10B 0.9800
C10 H10C 0.9800
C11 H11A 0.9800
C11 H11B 0.9800
C11 H11C 0.9800
C12 C14 1.531(3)
C12 C13 1.532(3)
C12 H12 1.0000
C13 H13A 0.9800
C13 H13B 0.9800
C13 H13C 0.9800
C14 H14A 0.9800
C14 H14B 0.9800
C14 H14C 0.9800
C15 C16 1.529(3)
C15 C17 1.532(3)
C15 H15 1.0000
C16 H16A 0.9800
C16 H16B 0.9800
C16 H16C 0.9800
C17 H17A 0.9800
C17 H17B 0.9800
C17 H17C 0.9800
C18 C19 1.526(3)
C18 C20 1.537(3)
C18 H18 1.0000
C19 H19A 0.9800
C19 H19B 0.9800
C19 H19C 0.9800
C20 H20A 0.9800
C20 H20B 0.9800
C20 H20C 0.9800
C21 C22 1.407(3)
C21 C26 1.410(3)
C22 C23 1.383(3)
C22 H22 0.9500
C23 C24 1.383(3)
C23 H23 0.9500
C24 C25 1.382(3)
C24 H24 0.9500
C25 C26 1.383(3)
C25 H25 0.9500
C26 H26 0.9500
Ni2 C51 1.951(2)
Ni2 C31 1.952(2)
Ni2 P4 2.1483(7)
Ni2 P3 2.1522(7)
P3 C39 1.833(2)
P3 C38 1.840(2)
P3 C42 1.846(2)
P4 C37 1.833(2)
P4 C45 1.837(2)
P4 C48 1.848(2)
C31 C32 1.411(3)
C31 C36 1.417(3)
C32 C33 1.391(3)
C32 C38 1.516(3)
C33 C34 1.387(3)
C33 H33 0.9500
C34 C35 1.384(3)
C34 H34 0.9500
C35 C36 1.392(3)
C35 H35 0.9500
C36 C37 1.515(3)
C37 H37A 0.9900
C37 H37B 0.9900
C38 H38A 0.9900
C38 H38B 0.9900
C39 C40 1.533(3)
C39 C41 1.535(3)
C39 H39 1.0000
C40 H40A 0.9800
C40 H40B 0.9800
C40 H40C 0.9800
C41 H41A 0.9800
C41 H41B 0.9800
C41 H41C 0.9800
C42 C44 1.530(3)
C42 C43 1.538(3)
C42 H42 1.0000
C43 H43A 0.9800
C43 H43B 0.9800
C43 H43C 0.9800
C44 H44A 0.9800
C44 H44B 0.9800
C44 H44C 0.9800
C45 C46 1.528(3)
C45 C47 1.530(3)
C45 H45 1.0000
C46 H46A 0.9800
C46 H46B 0.9800
C46 H46C 0.9800
C47 H47A 0.9800
C47 H47B 0.9800
C47 H47C 0.9800
C48 C49 1.524(3)
C48 C50 1.535(3)
C48 H48 1.0000
C49 H49A 0.9800
C49 H49B 0.9800
C49 H49C 0.9800
C50 H50A 0.9800
C50 H50B 0.9800
C50 H50C 0.9800
C51 C56 1.401(3)
C51 C52 1.403(3)
C52 C53 1.387(3)
C52 H52 0.9500
C53 C54 1.379(3)
C53 H53 0.9500
C54 C55 1.372(3)
C54 H54 0.9500
C55 C56 1.397(3)
C55 H55 0.9500
C56 H56 0.9500

loop_
_geom_torsion_atom_site_label_1
_geom_torsion_atom_site_label_2
_geom_torsion_atom_site_label_3
_geom_torsion_atom_site_label_4
_geom_torsion
C1 C2 C8 P1 -18.4(2)
C2 C8 P1 Ni1 21.16(15)
C8 P1 Ni1 C1 -15.05(9)
P1 Ni1 C1 C2 7.18(16)
Ni1 C1 C2 C8 6.4(3)
C1 C6 C7 P2 -2.7(2)
C6 C7 P2 Ni1 9.05(16)
C7 P2 Ni1 C1 -9.74(9)
P2 Ni1 C1 C6 10.32(16)
Ni1 C1 C6 C7 -6.5(3)
C31 C32 C38 P3 17.2(2)
C32 C38 P3 Ni2 -21.12(16)
C38 P3 Ni2 C31 15.71(10)
P3 Ni2 C31 C32 -8.78(17)
Ni2 C31 C32 C38 -4.3(3)
C31 C36 C37 P4 16.9(2)
C36 C37 P4 Ni2 -27.54(16)
C37 P4 Ni2 C31 24.12(10)
P4 Ni2 C31 C36 -19.03(17)
Ni2 C31 C36 C37 4.1(3)
